data_4317989
loop_
_publ_author_name
'Dongwhan Lee'
'Stephen J. Lippard'

_publ_section_title
;
 Modeling Dioxygen-Activating Centers in Non-Heme Diiron Enzymes:
 Carboxylate Shifts in Diiron(II) Complexes Supported by Sterically
 Hindered Carboxylate Ligands
;
_journal_name_full 'Inorganic Chemistry'
_journal_page_first 2704
_journal_page_last 2719
_journal_paper_doi 10.1021/ic020186y
_journal_volume 41
_journal_year 2002
_chemical_formula_sum 'C50 H50 Br2 Fe2 O6'
_chemical_formula_weight 1018.42
_chemical_name_common '[Fe2(m-O2CArTol)2(THF)2Br2]'
_chemical_name_systematic
;
   ?
;
_space_group_IT_number 14
_symmetry_cell_setting monoclinic
_symmetry_space_group_name_Hall '-P 2ybc'
_symmetry_space_group_name_H-M 'P 1 21/c 1'
_atom_sites_solution_hydrogens geom
_atom_sites_solution_primary direct
_atom_sites_solution_secondary difmap
_audit_creation_method SHELXL-97
_cell_angle_alpha 90.00
_cell_angle_beta 103.0780(10)
_cell_angle_gamma 90.00
_cell_formula_units_Z 2
_cell_length_a 9.5511(6)
_cell_length_b 12.5628(7)
_cell_length_c 19.5714(11)
_cell_measurement_temperature 188(2)
_cell_volume 2287.4(2)
_computing_cell_refinement 'Bruker SMART'
_computing_data_collection 'Bruker SMART'
_computing_data_reduction 'Bruker SHELXTL'
_computing_molecular_graphics 'Bruker SHELXTL'
_computing_publication_material 'Bruker SHELXTL'
_computing_structure_refinement 'SHELXL-97 (Sheldrick, 1997)'
_computing_structure_solution 'SHELXS-97 (Sheldrick, 1990)'
_diffrn_ambient_temperature 188(2)
_diffrn_measured_fraction_theta_full 0.908
_diffrn_measured_fraction_theta_max 0.908
_diffrn_measurement_device_type 'CCD area detector'
_diffrn_measurement_method 'phi and omega scans'
_diffrn_radiation_monochromator graphite
_diffrn_radiation_source 'fine-focus sealed tube'
_diffrn_radiation_type MoK\a
_diffrn_radiation_wavelength 0.71073
_diffrn_reflns_av_R_equivalents 0.0565
_diffrn_reflns_av_sigmaI/netI 0.0690
_diffrn_reflns_limit_h_max 12
_diffrn_reflns_limit_h_min -12
_diffrn_reflns_limit_k_max 16
_diffrn_reflns_limit_k_min -7
_diffrn_reflns_limit_l_max 24
_diffrn_reflns_limit_l_min -24
_diffrn_reflns_number 13120
_diffrn_reflns_theta_full 28.27
_diffrn_reflns_theta_max 28.27
_diffrn_reflns_theta_min 1.94
_exptl_absorpt_coefficient_mu 2.429
_exptl_absorpt_correction_T_max 1.000000
_exptl_absorpt_correction_T_min 0.649388
_exptl_absorpt_correction_type SADABS
_exptl_crystal_colour yellow
_exptl_crystal_density_diffrn 1.479
_exptl_crystal_density_method 'not measured'
_exptl_crystal_description block
_exptl_crystal_F_000 1040
_exptl_crystal_size_max 0.2
_exptl_crystal_size_mid 0.15
_exptl_crystal_size_min 0.1
_refine_diff_density_max 0.532
_refine_diff_density_min -0.531
_refine_diff_density_rms 0.099
_refine_ls_extinction_method none
_refine_ls_goodness_of_fit_ref 1.102
_refine_ls_hydrogen_treatment mixed
_refine_ls_matrix_type full
_refine_ls_number_parameters 267
_refine_ls_number_reflns 5148
_refine_ls_number_restraints 0
_refine_ls_restrained_S_all 1.102
_refine_ls_R_factor_all 0.1049
_refine_ls_R_factor_gt 0.0664
_refine_ls_shift/su_max 0.083
_refine_ls_shift/su_mean 0.007
_refine_ls_structure_factor_coef Fsqd
_refine_ls_weighting_details 'calc w=1/[\s^2^(Fo^2^)+(0.0313P)^2^+6.4444P] where P=(Fo^2^+2Fc^2^)/3'
_refine_ls_weighting_scheme calc
_refine_ls_wR_factor_gt 0.1144
_refine_ls_wR_factor_ref 0.1293
_reflns_number_gt 3645
_reflns_number_total 5148
_reflns_threshold_expression >2sigma(I)
_cod_data_source_file ic020186y_01.cif
_cod_data_source_block 1
_cod_depositor_comments
;
The following automatic conversions were performed:

'_symmetry_cell_setting' value 'Monoclinic' changed to 'monoclinic'
according to the built-in table from CIF Core dictionary named
'cif_core.dic' version 2.4.1 from 2010-06-29.

Automatic conversion script
Id: cif_fix_values 1646 2011-03-28 12:23:43Z adriana 
;
_cod_database_code 4317989

loop_
_symmetry_equiv_pos_as_xyz
'x, y, z'
'-x, y+1/2, -z+1/2'
'-x, -y, -z'
'x, -y-1/2, z-1/2'

loop_
_atom_site_label
_atom_site_type_symbol
_atom_site_fract_x
_atom_site_fract_y
_atom_site_fract_z
_atom_site_U_iso_or_equiv
_atom_site_adp_type
_atom_site_occupancy
_atom_site_symmetry_multiplicity
_atom_site_calc_flag
_atom_site_refinement_flags
_atom_site_disorder_assembly
_atom_site_disorder_group
Br1 Br 0.19510(6) 0.22836(5) 0.46605(3) 0.04173(17) Uani 1 1 d . . .
Fe1 Fe 0.13818(7) 0.04342(6) 0.45852(3) 0.02528(17) Uani 1 1 d . . .
O1 O 0.2113(3) -0.0169(3) 0.55259(15) 0.0311(8) Uani 1 1 d . . .
O2 O 0.0426(3) -0.0222(3) 0.61450(15) 0.0295(7) Uani 1 1 d . . .
O1S O 0.2434(3) -0.0607(3) 0.40773(17) 0.0358(8) Uani 1 1 d . . .
C1 C 0.0273(7) 0.4581(5) 0.7035(3) 0.0551(16) Uani 1 1 d . . .
H1A H 0.0012 0.4749 0.7479 0.083 Uiso 1 1 calc R . .
H1B H -0.0593 0.4586 0.6654 0.083 Uiso 1 1 calc R . .
H1C H 0.0953 0.5115 0.6940 0.083 Uiso 1 1 calc R . .
C2 C 0.0959(6) 0.3496(4) 0.7083(3) 0.0350(12) Uani 1 1 d . . .
C3 C 0.1133(6) 0.2897(4) 0.7686(3) 0.0357(12) Uani 1 1 d . . .
H3A H 0.0798 0.3171 0.8072 0.043 Uiso 1 1 calc R . .
C4 C 0.1785(5) 0.1906(4) 0.7744(2) 0.0319(11) Uani 1 1 d . . .
H4A H 0.1892 0.1518 0.8169 0.038 Uiso 1 1 calc R . .
C5 C 0.2285(5) 0.1465(4) 0.7190(2) 0.0256(10) Uani 1 1 d . . .
C6 C 0.2089(5) 0.2065(4) 0.6572(2) 0.0274(10) Uani 1 1 d . . .
H6A H 0.2409 0.1789 0.6182 0.033 Uiso 1 1 calc R . .
C7 C 0.1433(5) 0.3059(4) 0.6520(2) 0.0309(11) Uani 1 1 d . . .
H7A H 0.1305 0.3447 0.6094 0.037 Uiso 1 1 calc R . .
C8 C 0.3086(5) 0.0445(4) 0.7269(2) 0.0273(10) Uani 1 1 d . . .
C9 C 0.4199(5) 0.0297(4) 0.7864(2) 0.0333(11) Uani 1 1 d . . .
H9A H 0.4361 0.0821 0.8224 0.040 Uiso 1 1 calc R . .
C10 C 0.5065(5) -0.0594(4) 0.7940(3) 0.0386(13) Uani 1 1 d . . .
H10A H 0.5812 -0.0678 0.8349 0.046 Uiso 1 1 calc R . .
C11 C 0.4850(5) -0.1366(4) 0.7423(3) 0.0341(12) Uani 1 1 d . . .
H11A H 0.5468 -0.1968 0.7474 0.041 Uiso 1 1 calc R . .
C12 C 0.3735(5) -0.1271(4) 0.6827(2) 0.0255(10) Uani 1 1 d . . .
C13 C 0.2869(4) -0.0353(4) 0.6755(2) 0.0234(9) Uani 1 1 d . . .
C14 C 0.1695(5) -0.0238(3) 0.6083(2) 0.0230(9) Uani 1 1 d . . .
C15 C 0.3466(5) -0.2138(4) 0.6299(2) 0.0276(10) Uani 1 1 d . . .
C16 C 0.4523(5) -0.2453(4) 0.5951(3) 0.0325(11) Uani 1 1 d . . .
H16A H 0.5430 -0.2106 0.6048 0.039 Uiso 1 1 calc R . .
C17 C 0.4253(6) -0.3268(4) 0.5466(3) 0.0414(13) Uani 1 1 d . . .
H17A H 0.4983 -0.3467 0.5233 0.050 Uiso 1 1 calc R . .
C18 C 0.2957(7) -0.3803(4) 0.5309(3) 0.0457(14) Uani 1 1 d . . .
C19 C 0.1915(6) -0.3486(4) 0.5655(3) 0.0441(14) Uani 1 1 d . . .
H19A H 0.1007 -0.3833 0.5552 0.053 Uiso 1 1 calc R . .
C20 C 0.2157(5) -0.2681(4) 0.6144(3) 0.0363(12) Uani 1 1 d . . .
H20A H 0.1425 -0.2493 0.6379 0.044 Uiso 1 1 calc R . .
C21 C 0.2671(8) -0.4695(6) 0.4774(4) 0.076(2) Uani 1 1 d . . .
H21A H 0.3526 -0.4809 0.4585 0.114 Uiso 1 1 calc R . .
H21B H 0.1856 -0.4504 0.4392 0.114 Uiso 1 1 calc R . .
H21C H 0.2447 -0.5351 0.4999 0.114 Uiso 1 1 calc R . .
C1S C 0.3621(11) -0.0354(9) 0.3747(6) 0.037(2) Uiso 0.50 1 d P A 1
H1SA H 0.4338 0.0121 0.4043 0.044 Uiso 0.50 1 calc PR A 1
H1SB H 0.3282 -0.0037 0.3276 0.044 Uiso 0.50 1 calc PR A 1
C2S C 0.4245(12) -0.1570(10) 0.3709(7) 0.045(3) Uiso 0.50 1 d P A 1
H2SA H 0.4969 -0.1620 0.3420 0.054 Uiso 0.50 1 calc PR A 1
H2SB H 0.4621 -0.1889 0.4177 0.054 Uiso 0.50 1 calc PR A 1
C3S C 0.2677(14) -0.2037(12) 0.3316(8) 0.054(4) Uiso 0.50 1 d P A 1
H3SA H 0.2366 -0.1755 0.2833 0.065 Uiso 0.50 1 calc PR A 1
H3SB H 0.2679 -0.2825 0.3300 0.065 Uiso 0.50 1 calc PR A 1
C4S C 0.1770(11) -0.1638(9) 0.3771(6) 0.025(2) Uiso 0.50 1 d P A 1
H4SA H 0.1741 -0.2156 0.4148 0.030 Uiso 0.50 1 calc PR A 1
H4SB H 0.0777 -0.1517 0.3497 0.030 Uiso 0.50 1 calc PR A 1
C1T C 0.3953(14) -0.0631(12) 0.4085(7) 0.057(3) Uiso 0.50 1 d P A 2
H1TA H 0.4527 -0.1004 0.4501 0.068 Uiso 0.50 1 calc PR A 2
H1TB H 0.4355 0.0086 0.4044 0.068 Uiso 0.50 1 calc PR A 2
C2T C 0.3760(19) -0.1358(13) 0.3336(9) 0.079(5) Uiso 0.50 1 d P A 2
H2TA H 0.3167 -0.0997 0.2920 0.095 Uiso 0.50 1 calc PR A 2
H2TB H 0.4688 -0.1592 0.3241 0.095 Uiso 0.50 1 calc PR A 2
C3T C 0.2989(15) -0.2217(12) 0.3607(8) 0.054(4) Uiso 0.50 1 d P A 2
H3TA H 0.3677 -0.2703 0.3910 0.065 Uiso 0.50 1 calc PR A 2
H3TB H 0.2402 -0.2632 0.3216 0.065 Uiso 0.50 1 calc PR A 2
C4T C 0.2031(16) -0.1677(12) 0.4029(8) 0.055(4) Uiso 0.50 1 d P A 2
H4TA H 0.1006 -0.1751 0.3788 0.066 Uiso 0.50 1 calc PR A 2
H4TB H 0.2177 -0.1998 0.4502 0.066 Uiso 0.50 1 calc PR A 2

loop_
_atom_site_aniso_label
_atom_site_aniso_U_11
_atom_site_aniso_U_22
_atom_site_aniso_U_33
_atom_site_aniso_U_23
_atom_site_aniso_U_13
_atom_site_aniso_U_12
Br1 0.0574(4) 0.0338(3) 0.0351(3) -0.0031(2) 0.0127(2) -0.0095(3)
Fe1 0.0249(3) 0.0306(4) 0.0199(3) -0.0012(3) 0.0041(2) -0.0007(3)
O1 0.0352(18) 0.034(2) 0.0223(16) -0.0001(15) 0.0024(13) 0.0093(15)
O2 0.0270(17) 0.036(2) 0.0234(15) -0.0035(14) 0.0010(13) 0.0016(15)
O1S 0.0310(18) 0.037(2) 0.044(2) -0.0089(17) 0.0171(15) -0.0051(16)
C1 0.082(5) 0.041(4) 0.043(3) -0.005(3) 0.016(3) 0.017(3)
C2 0.040(3) 0.029(3) 0.035(3) -0.006(2) 0.008(2) 0.001(2)
C3 0.048(3) 0.029(3) 0.034(3) -0.008(2) 0.015(2) -0.001(2)
C4 0.044(3) 0.030(3) 0.023(2) -0.001(2) 0.011(2) -0.005(2)
C5 0.026(2) 0.026(3) 0.024(2) -0.006(2) 0.0025(19) -0.006(2)
C6 0.031(2) 0.026(3) 0.024(2) -0.008(2) 0.0044(19) -0.003(2)
C7 0.036(3) 0.030(3) 0.025(2) 0.000(2) 0.004(2) -0.004(2)
C8 0.029(2) 0.027(3) 0.025(2) 0.000(2) 0.0054(18) -0.006(2)
C9 0.037(3) 0.034(3) 0.026(2) -0.003(2) 0.001(2) -0.004(2)
C10 0.035(3) 0.045(3) 0.030(3) 0.004(2) -0.006(2) 0.002(3)
C11 0.032(3) 0.032(3) 0.038(3) 0.007(2) 0.005(2) 0.008(2)
C12 0.025(2) 0.026(3) 0.025(2) 0.004(2) 0.0062(19) 0.0022(19)
C13 0.023(2) 0.024(2) 0.024(2) 0.0043(19) 0.0071(17) -0.0034(19)
C14 0.032(2) 0.009(2) 0.030(2) -0.0032(18) 0.0119(19) 0.0019(18)
C15 0.032(3) 0.019(2) 0.031(2) 0.006(2) 0.0035(19) 0.005(2)
C16 0.030(3) 0.030(3) 0.038(3) 0.006(2) 0.009(2) 0.011(2)
C17 0.049(3) 0.034(3) 0.043(3) -0.003(3) 0.014(3) 0.014(3)
C18 0.059(4) 0.026(3) 0.047(3) -0.010(3) 0.002(3) 0.010(3)
C19 0.040(3) 0.030(3) 0.060(4) -0.001(3) 0.006(3) -0.001(3)
C20 0.036(3) 0.026(3) 0.049(3) -0.005(2) 0.014(2) 0.001(2)
C21 0.079(5) 0.054(5) 0.090(5) -0.034(4) 0.008(4) 0.004(4)

loop_
_atom_type_symbol
_atom_type_description
_atom_type_scat_dispersion_real
_atom_type_scat_dispersion_imag
_atom_type_scat_source
C C 0.0033 0.0016 'International Tables Vol C Tables 4.2.6.8 and 6.1.1.4'
H H 0.0000 0.0000 'International Tables Vol C Tables 4.2.6.8 and 6.1.1.4'
O O 0.0106 0.0060 'International Tables Vol C Tables 4.2.6.8 and 6.1.1.4'
Fe Fe 0.3463 0.8444 'International Tables Vol C Tables 4.2.6.8 and 6.1.1.4'
Br Br -0.2901 2.4595 'International Tables Vol C Tables 4.2.6.8 and 6.1.1.4'

loop_
_geom_angle_atom_site_label_1
_geom_angle_atom_site_label_2
_geom_angle_atom_site_label_3
_geom_angle
_geom_angle_site_symmetry_1
_geom_angle_site_symmetry_3
_geom_angle_publ_flag
O1 Fe1 O2 133.27(14) . 3_556 ?
O1 Fe1 O1S 95.69(14) . . ?
O2 Fe1 O1S 90.41(13) 3_556 . ?
O1 Fe1 Br1 106.86(10) . . ?
O2 Fe1 Br1 108.86(10) 3_556 . ?
O1S Fe1 Br1 121.65(10) . . ?
C14 O1 Fe1 136.8(3) . . ?
C14 O2 Fe1 129.2(3) . 3_556 ?
C4T O1S C1T 103.9(9) . . ?
C1S O1S C4S 108.0(6) . . ?
C4T O1S Fe1 119.5(6) . . ?
C1T O1S Fe1 127.7(6) . . ?
C1S O1S Fe1 126.4(5) . . ?
C4S O1S Fe1 122.4(4) . . ?
C3 C2 C7 117.6(5) . . ?
C3 C2 C1 121.0(5) . . ?
C7 C2 C1 121.4(5) . . ?
C2 C3 C4 121.7(4) . . ?
C3 C4 C5 121.3(4) . . ?
C4 C5 C6 117.1(4) . . ?
C4 C5 C8 121.4(4) . . ?
C6 C5 C8 121.3(4) . . ?
C7 C6 C5 121.0(4) . . ?
C6 C7 C2 121.2(4) . . ?
C13 C8 C9 117.6(4) . . ?
C13 C8 C5 123.7(4) . . ?
C9 C8 C5 118.5(4) . . ?
C10 C9 C8 121.4(5) . . ?
C9 C10 C11 120.3(4) . . ?
C12 C11 C10 120.7(5) . . ?
C11 C12 C13 118.2(4) . . ?
C11 C12 C15 119.9(4) . . ?
C13 C12 C15 121.8(4) . . ?
C8 C13 C12 121.8(4) . . ?
C8 C13 C14 120.7(4) . . ?
C12 C13 C14 117.5(4) . . ?
O1 C14 O2 126.6(4) . . ?
O1 C14 C13 116.2(4) . . ?
O2 C14 C13 117.2(4) . . ?
C20 C15 C16 117.8(4) . . ?
C20 C15 C12 121.0(4) . . ?
C16 C15 C12 121.2(4) . . ?
C17 C16 C15 120.1(5) . . ?
C16 C17 C18 122.2(5) . . ?
C19 C18 C17 117.3(5) . . ?
C19 C18 C21 120.9(6) . . ?
C17 C18 C21 121.7(6) . . ?
C20 C19 C18 121.7(5) . . ?
C19 C20 C15 120.8(5) . . ?
O1S C1S C2S 98.3(8) . . ?
C3S C2S C1S 93.0(9) . . ?
C4S C3S C2S 101.3(10) . . ?
C3S C4S O1S 106.5(8) . . ?
C3T C2T C1T 92.8(11) . . ?
C2T C3T C4T 106.3(12) . . ?
O1S C4T C3T 106.0(11) . . ?

loop_
_geom_bond_atom_site_label_1
_geom_bond_atom_site_label_2
_geom_bond_distance
_geom_bond_site_symmetry_2
_geom_bond_publ_flag
Br1 Fe1 2.3831(9) . ?
Fe1 O1 1.967(3) . ?
Fe1 O2 1.995(3) 3_556 ?
Fe1 O1S 2.040(3) . ?
O1 C14 1.246(5) . ?
O2 C14 1.245(5) . ?
O2 Fe1 1.995(3) 3_556 ?
O1S C4T 1.395(15) . ?
O1S C1T 1.447(13) . ?
O1S C1S 1.461(10) . ?
O1S C4S 1.506(11) . ?
C1 C2 1.507(7) . ?
C2 C3 1.378(7) . ?
C2 C7 1.394(6) . ?
C3 C4 1.385(7) . ?
C4 C5 1.395(6) . ?
C5 C6 1.401(6) . ?
C5 C8 1.482(7) . ?
C6 C7 1.390(7) . ?
C8 C13 1.400(6) . ?
C8 C9 1.401(6) . ?
C9 C10 1.380(7) . ?
C10 C11 1.383(7) . ?
C11 C12 1.395(6) . ?
C12 C13 1.409(6) . ?
C12 C15 1.484(6) . ?
C13 C14 1.531(6) . ?
C15 C20 1.396(7) . ?
C15 C16 1.397(6) . ?
C16 C17 1.378(7) . ?
C17 C18 1.381(8) . ?
C18 C19 1.383(8) . ?
C18 C21 1.516(8) . ?
C19 C20 1.375(7) . ?
